data_4033514
loop_
_publ_author_name
'Jia, Zhi-Jun'
'Takayama, Hiroshi'
'Futamura, Yushi'
'Aono, Harumi'
'Bauer, Jonathan O.'
'Strohmann, Carsten'
'Antonchick, Andrey P.'
'Osada, Hiroyuki'
'Waldmann, Herbert'

_publ_section_title
;
 Catalytic Enantioselective Synthesis of a Pyrrolizidine-Alkaloid-Inspired
 Compound Collection with Antiplasmodial Activity.
;
_journal_issue 13
_journal_name_full 'The Journal of organic chemistry'
_journal_page_first 7033
_journal_page_last 7041
_journal_paper_doi 10.1021/acs.joc.7b03202
_journal_volume 83
_journal_year 2018
_chemical_absolute_configuration ad
_chemical_formula_moiety 'C19 H21 Br N2 O6'
_chemical_formula_sum 'C19 H21 Br N2 O6'
_chemical_formula_weight 453.29
_space_group_IT_number 4
_space_group_name_Hall 'P 2yb'
_space_group_name_H-M_alt 'P 1 21 1'
_symmetry_cell_setting monoclinic
_symmetry_space_group_name_Hall 'P 2yb'
_symmetry_space_group_name_H-M 'P 1 21 1'
_atom_sites_solution_hydrogens geom
_atom_sites_solution_primary direct
_atom_sites_solution_secondary difmap
_audit_creation_date 2014-01-07T18:20:17-00:00
_audit_creation_method 'WinGX routine CIF_UPDATE'
_cell_angle_alpha 90
_cell_angle_beta 104.155(10)
_cell_angle_gamma 90
_cell_formula_units_Z 2
_cell_length_a 10.2117(10)
_cell_length_b 9.0778(7)
_cell_length_c 10.8267(12)
_cell_measurement_reflns_used 3825
_cell_measurement_temperature 173(2)
_cell_measurement_theta_max 25.99
_cell_measurement_theta_min 2.46
_cell_volume 973.16(17)
_computing_cell_refinement
;
CrysAlis RED, Oxford Diffraction Ltd.,
Version 1.171.32.37 (release 24-10-2008 CrysAlis171 .NET)
(compiled Oct 24 2008,09:44:38)'
;
_computing_data_collection
;
CrysAlis CCD, Oxford Diffraction Ltd.,
Version 1.171.32.37 (release 24-10-2008 CrysAlis171 .NET)
(compiled Oct 24 2008,09:44:38)
;
_computing_data_reduction
;
CrysAlis RED, Oxford Diffraction Ltd.,
Version 1.171.32.37 (release 24-10-2008 CrysAlis171 .NET)
(compiled Oct 24 2008,09:44:38)
;
_computing_molecular_graphics
;
Ortep-3 (Farrugia, 1997) and Schakal 92
 (Keller 1992)
;
_computing_publication_material 'wingx (Farrugia, 1999)'
_computing_structure_refinement 'SHELXL-97 (Sheldrick, 2008)'
_computing_structure_solution 'SHELXS-97 (Sheldrick, 2008)'
_diffrn_ambient_temperature 173(2)
_diffrn_measured_fraction_theta_full 0.999
_diffrn_measured_fraction_theta_max 0.999
_diffrn_measurement_device_type 'Xcalibur S Oxford Diffraction'
_diffrn_measurement_method Omega-scan
_diffrn_radiation_monochromator graphite
_diffrn_radiation_source 'Enhance (Mo) X-ray Source'
_diffrn_radiation_type MoK\a
_diffrn_radiation_wavelength 0.71073
_diffrn_reflns_av_R_equivalents 0.055
_diffrn_reflns_av_unetI/netI 0.158
_diffrn_reflns_limit_h_max 12
_diffrn_reflns_limit_h_min -12
_diffrn_reflns_limit_k_max 11
_diffrn_reflns_limit_k_min -11
_diffrn_reflns_limit_l_max 13
_diffrn_reflns_limit_l_min -13
_diffrn_reflns_number 9550
_diffrn_reflns_theta_full 25.99
_diffrn_reflns_theta_max 25.99
_diffrn_reflns_theta_min 2.46
_exptl_absorpt_coefficient_mu 2.151
_exptl_absorpt_correction_T_max 0.814
_exptl_absorpt_correction_T_min 0.673
_exptl_absorpt_correction_type multi-scan
_exptl_absorpt_process_details
;
CrysAlis RED, Oxford Diffraction Ltd. Empirical absorption correction using
spherical harmonics,
implemented in SCALE3 ABSPACK scaling algorithm.
;
_exptl_crystal_density_diffrn 1.547
_exptl_crystal_density_method 'not measured'
_exptl_crystal_description needle
_exptl_crystal_F_000 464
_exptl_crystal_size_max 0.2
_exptl_crystal_size_mid 0.1
_exptl_crystal_size_min 0.1
_refine_diff_density_max 0.695
_refine_diff_density_min -0.406
_refine_diff_density_rms 0.076
_refine_ls_abs_structure_details 'Flack H D (1983), Acta Cryst. A39, 876-881'
_refine_ls_abs_structure_Flack -0.011(9)
_refine_ls_extinction_method none
_refine_ls_goodness_of_fit_ref 1.003
_refine_ls_hydrogen_treatment mixed
_refine_ls_matrix_type full
_refine_ls_number_parameters 260
_refine_ls_number_reflns 3825
_refine_ls_number_restraints 1
_refine_ls_restrained_S_all 1.003
_refine_ls_R_factor_all 0.0914
_refine_ls_R_factor_gt 0.0454
_refine_ls_shift/su_max 0
_refine_ls_shift/su_mean 0
_refine_ls_structure_factor_coef Fsqd
_refine_ls_weighting_details 'calc w=1/[\s^2^(Fo^2^)+(0.0075P)^2^+0.0000P] where P=(Fo^2^+2Fc^2^)/3'
_refine_ls_weighting_scheme calc
_refine_ls_wR_factor_gt 0.0532
_refine_ls_wR_factor_ref 0.0559
_reflns_number_gt 2069
_reflns_number_total 3825
_reflns_threshold_expression >2sigma(I)
_cod_data_source_file jo7b03202_si_002.cif
_cod_data_source_block 2168
_cod_depositor_comments 'Adding full bibliography for 4033514.cif.'
_cod_original_cell_volume 973.16(16)
_cod_original_sg_symbol_H-M 'P 21'
_cod_database_code 4033514

loop_
_symmetry_equiv_pos_as_xyz
'x, y, z'
'-x, y+1/2, -z'

loop_
_atom_site_label
_atom_site_type_symbol
_atom_site_fract_x
_atom_site_fract_y
_atom_site_fract_z
_atom_site_U_iso_or_equiv
_atom_site_adp_type
_atom_site_occupancy
_atom_site_symmetry_multiplicity
_atom_site_calc_flag
_atom_site_refinement_flags
Br Br 0.91973(5) -0.02244(6) 0.74334(5) 0.04162(17) Uani 1 1 d .
C1 C 0.1695(7) 0.4398(5) 0.5982(5) 0.0284(16) Uani 1 1 d .
C2 C 0.2733(5) 0.5614(5) 0.6153(5) 0.0228(15) Uani 1 1 d .
H2 H 0.2378 0.6497 0.5624 0.027 Uiso 1 1 calc R
C3 C 0.3297(6) 0.6027(5) 0.7593(5) 0.0218(14) Uani 1 1 d .
C4 C 0.5104(4) 0.4833(8) 0.7019(4) 0.0246(11) Uani 1 1 d .
H4 H 0.5654 0.5746 0.7026 0.029 Uiso 1 1 calc R
C5 C 0.3957(4) 0.4917(7) 0.5752(4) 0.0205(12) Uani 1 1 d .
H5 H 0.424 0.5528 0.5094 0.025 Uiso 1 1 calc R
C6 C 0.3499(6) 0.3401(6) 0.5248(5) 0.0275(15) Uani 1 1 d .
C7 C 0.1478(6) 0.1811(5) 0.5153(5) 0.0514(19) Uani 1 1 d .
H7A H 0.1002 0.1869 0.4251 0.077 Uiso 1 1 calc R
H7B H 0.0821 0.1696 0.5671 0.077 Uiso 1 1 calc R
H7C H 0.209 0.0962 0.5287 0.077 Uiso 1 1 calc R
C8 C 0.3822(5) 0.7611(5) 0.7720(5) 0.0256(15) Uani 1 1 d .
H8A H 0.4421 0.7758 0.7137 0.031 Uiso 1 1 calc R
H8B H 0.3048 0.8295 0.7457 0.031 Uiso 1 1 calc R
C9 C 0.4595(6) 0.7986(5) 0.9073(5) 0.0324(17) Uani 1 1 d .
H9A H 0.4097 0.7601 0.9683 0.039 Uiso 1 1 calc R
H9B H 0.4659 0.907 0.9173 0.039 Uiso 1 1 calc R
C10 C 0.6015(7) 0.7326(6) 0.9379(6) 0.0331(17) Uani 1 1 d .
C11 C 0.7618(7) 0.6157(6) 1.0890(6) 0.066(2) Uani 1 1 d .
H11A H 0.7595 0.5122 1.0628 0.099 Uiso 1 1 calc R
H11B H 0.7978 0.6226 1.1814 0.099 Uiso 1 1 calc R
H11C H 0.8196 0.6716 1.0458 0.099 Uiso 1 1 calc R
C12 C 0.2305(6) 0.5723(7) 0.8395(6) 0.0310(18) Uani 1 1 d .
C13 C 0.0379(7) 0.6392(7) 0.9024(6) 0.082(3) Uani 1 1 d .
H13A H 0.0376 0.5324 0.9161 0.123 Uiso 1 1 calc R
H13B H -0.052 0.6709 0.8547 0.123 Uiso 1 1 calc R
H13C H 0.0614 0.6896 0.9849 0.123 Uiso 1 1 calc R
C14 C 0.6087(6) 0.3588(5) 0.7162(5) 0.0225(14) Uani 1 1 d .
C15 C 0.7352(6) 0.3839(6) 0.6946(5) 0.0323(16) Uani 1 1 d .
H15 H 0.7589 0.4803 0.6736 0.039 Uiso 1 1 calc R
C16 C 0.8288(5) 0.2689(6) 0.7036(5) 0.0351(16) Uani 1 1 d .
H16 H 0.915 0.2852 0.6875 0.042 Uiso 1 1 calc R
C17 C 0.7918(6) 0.1325(5) 0.7362(5) 0.0307(17) Uani 1 1 d .
C18 C 0.6704(6) 0.1049(5) 0.7621(5) 0.0287(16) Uani 1 1 d .
H18 H 0.6499 0.0099 0.7891 0.034 Uiso 1 1 calc R
C19 C 0.5770(6) 0.2188(5) 0.7483(5) 0.0242(13) Uani 1 1 d .
H19 H 0.4898 0.1998 0.7611 0.029 Uiso 1 1 calc R
H2N H 0.415(6) 0.395(6) 0.825(5) 0.06(2) Uiso 1 1 d .
N1 N 0.2255(5) 0.3156(5) 0.5524(4) 0.0294(13) Uani 1 1 d .
N2 N 0.4452(4) 0.5015(6) 0.8062(4) 0.0209(12) Uani 1 1 d .
O1 O 0.0601(4) 0.4481(5) 0.6149(4) 0.0454(13) Uani 1 1 d .
O2 O 0.4035(4) 0.2537(4) 0.4694(4) 0.0436(12) Uani 1 1 d .
O3 O 0.6759(4) 0.7378(4) 0.8710(4) 0.0362(11) Uani 1 1 d .
O4 O 0.6277(4) 0.6750(4) 1.0552(4) 0.0339(11) Uani 1 1 d .
O5 O 0.2297(4) 0.4639(6) 0.9034(4) 0.0546(13) Uani 1 1 d .
O6 O 0.1405(4) 0.6771(4) 0.8278(4) 0.0404(11) Uani 1 1 d .

loop_
_atom_site_aniso_label
_atom_site_aniso_U_11
_atom_site_aniso_U_22
_atom_site_aniso_U_33
_atom_site_aniso_U_23
_atom_site_aniso_U_13
_atom_site_aniso_U_12
Br 0.0343(3) 0.0385(3) 0.0500(4) -0.0054(5) 0.0064(3) 0.0140(5)
C1 0.055(5) 0.009(4) 0.015(3) 0.002(2) -0.003(3) 0.006(3)
C2 0.027(4) 0.019(3) 0.021(4) -0.004(3) 0.003(3) -0.001(3)
C3 0.020(4) 0.024(3) 0.022(4) 0.000(3) 0.006(3) 0.002(3)
C4 0.030(3) 0.022(3) 0.022(3) -0.007(5) 0.007(2) -0.009(4)
C5 0.029(3) 0.017(3) 0.015(3) -0.003(4) 0.004(2) -0.003(4)
C6 0.025(4) 0.044(4) 0.010(4) 0.004(3) -0.003(3) 0.001(3)
C7 0.063(5) 0.032(4) 0.060(5) -0.022(3) 0.018(4) -0.011(4)
C8 0.029(4) 0.020(3) 0.028(4) 0.005(3) 0.008(3) 0.002(3)
C9 0.045(5) 0.021(3) 0.029(4) -0.002(3) 0.005(3) -0.006(3)
C10 0.048(6) 0.015(3) 0.030(5) 0.003(3) -0.005(4) -0.012(3)
C11 0.062(6) 0.046(4) 0.080(6) 0.000(4) -0.001(4) 0.001(4)
C12 0.013(4) 0.038(5) 0.040(5) -0.032(4) 0.005(3) 0.004(4)
C13 0.090(8) 0.086(6) 0.074(6) -0.001(5) 0.027(5) 0.031(5)
C14 0.028(4) 0.027(3) 0.015(4) 0.005(3) 0.008(3) -0.002(3)
C15 0.029(4) 0.032(4) 0.042(4) 0.002(3) 0.019(3) 0.003(3)
C16 0.016(4) 0.042(4) 0.050(5) -0.011(3) 0.013(3) 0.003(3)
C17 0.036(5) 0.014(3) 0.038(4) -0.005(3) 0.000(3) 0.019(3)
C18 0.025(4) 0.022(3) 0.042(4) 0.007(3) 0.013(3) 0.003(3)
C19 0.020(3) 0.028(3) 0.026(4) 0.002(3) 0.009(3) -0.001(3)
N1 0.032(4) 0.028(3) 0.027(3) -0.013(2) 0.006(3) -0.011(3)
N2 0.022(3) 0.022(4) 0.020(3) 0.003(3) 0.008(2) 0.004(3)
O1 0.016(2) 0.046(3) 0.078(3) -0.007(3) 0.018(2) -0.004(2)
O2 0.040(3) 0.043(3) 0.045(3) -0.020(2) 0.006(2) 0.015(2)
O3 0.040(3) 0.032(2) 0.044(3) -0.003(2) 0.024(2) -0.011(2)
O4 0.026(3) 0.029(2) 0.042(3) 0.003(2) -0.002(2) 0.004(2)
O5 0.058(3) 0.045(3) 0.068(3) 0.018(4) 0.031(2) 0.020(3)
O6 0.027(3) 0.048(3) 0.051(3) 0.000(2) 0.018(2) 0.007(2)

loop_
_atom_type_symbol
_atom_type_description
_atom_type_scat_dispersion_real
_atom_type_scat_dispersion_imag
_atom_type_scat_source
C C 0.0033 0.0016 'International Tables Vol C Tables 4.2.6.8 and 6.1.1.4'
H H 0 0 'International Tables Vol C Tables 4.2.6.8 and 6.1.1.4'
N N 0.0061 0.0033 'International Tables Vol C Tables 4.2.6.8 and 6.1.1.4'
O O 0.0106 0.006 'International Tables Vol C Tables 4.2.6.8 and 6.1.1.4'
Br Br -0.2901 2.4595 'International Tables Vol C Tables 4.2.6.8 and 6.1.1.4'

loop_
_geom_angle_atom_site_label_1
_geom_angle_atom_site_label_2
_geom_angle_atom_site_label_3
_geom_angle
O1 C1 N1 126.1(6)
O1 C1 C2 126.8(5)
N1 C1 C2 107.1(5)
C1 C2 C5 104.9(5)
C1 C2 C3 111.8(5)
C5 C2 C3 104.5(4)
N2 C3 C12 106.2(4)
N2 C3 C8 108.7(4)
C12 C3 C8 112.9(4)
N2 C3 C2 105.0(4)
C12 C3 C2 113.1(5)
C8 C3 C2 110.4(4)
N2 C4 C14 115.4(5)
N2 C4 C5 106.7(4)
C14 C4 C5 117.7(5)
C6 C5 C2 105.8(4)
C6 C5 C4 111.7(5)
C2 C5 C4 104.7(4)
O2 C6 N1 123.7(5)
O2 C6 C5 129.7(5)
N1 C6 C5 106.6(5)
C9 C8 C3 112.6(4)
C8 C9 C10 111.2(5)
O3 C10 O4 126.4(6)
O3 C10 C9 125.0(6)
O4 C10 C9 108.5(6)
O5 C12 O6 123.2(6)
O5 C12 C3 125.3(6)
O6 C12 C3 111.4(5)
C19 C14 C15 118.7(5)
C19 C14 C4 122.0(5)
C15 C14 C4 119.3(5)
C14 C15 C16 120.9(5)
C17 C16 C15 117.7(5)
C18 C17 C16 123.0(5)
C18 C17 Br 120.4(4)
C16 C17 Br 116.6(5)
C17 C18 C19 118.5(5)
C14 C19 C18 121.1(5)
C6 N1 C1 114.8(5)
C6 N1 C7 122.5(5)
C1 N1 C7 121.8(5)
C4 N2 C3 106.4(4)
C10 O4 C11 110.2(5)
C12 O6 C13 110.2(5)

loop_
_geom_bond_atom_site_label_1
_geom_bond_atom_site_label_2
_geom_bond_distance
Br C17 1.909(5)
C1 O1 1.176(6)
C1 N1 1.408(6)
C1 C2 1.511(7)
C2 C5 1.554(6)
C2 C3 1.571(7)
C3 N2 1.483(6)
C3 C12 1.512(7)
C3 C8 1.529(6)
C4 N2 1.453(5)
C4 C14 1.495(7)
C4 C5 1.572(5)
C5 C6 1.511(7)
C6 O2 1.198(6)
C6 N1 1.392(6)
C7 N1 1.459(6)
C8 C9 1.523(6)
C9 C10 1.529(8)
C10 O3 1.171(6)
C10 O4 1.339(6)
C11 O4 1.432(7)
C12 O5 1.204(7)
C12 O6 1.307(6)
C13 O6 1.512(7)
C14 C19 1.377(6)
C14 C15 1.386(7)
C15 C16 1.403(6)
C16 C17 1.366(6)
C17 C18 1.359(7)
C18 C19 1.390(6)
